data_4131486
loop_
_publ_author_name
'He, Wenhan'
'Livshits, Maksim Y.'
'Dickie, Diane A.'
'Zhang, Zhen'
'Mejiaortega, Luis E.'
'Rack, Jeffrey J.'
'Wu, Qin'
'Qin, Yang'

_publ_section_title
;
 &quot;Roller-Wheel&quot;-Type Pt-Containing Small Molecules and the
 Impact of &quot;Rollers&quot; on Material Crystallinity, Electronic
 Properties, and Solar Cell Performance.
;
_journal_issue 40
_journal_name_full 'Journal of the American Chemical Society'
_journal_page_first 14109
_journal_page_last 14119
_journal_paper_doi 10.1021/jacs.7b05801
_journal_volume 139
_journal_year 2017
_chemical_formula_sum 'C125 H138 Cl N4 P4 Pt2 S10'
_chemical_formula_weight 2566.50
_chemical_name_common WH
_space_group_crystal_system triclinic
_space_group_IT_number 2
_space_group_name_Hall '-P 1'
_space_group_name_H-M_alt 'P -1'
_atom_sites_solution_hydrogens geom
_atom_sites_solution_primary direct
_cell_angle_alpha 64.226(5)
_cell_angle_beta 82.203(5)
_cell_angle_gamma 78.775(5)
_cell_formula_units_Z 1
_cell_length_a 11.6264(18)
_cell_length_b 16.274(2)
_cell_length_c 17.868(3)
_cell_measurement_reflns_used 7481
_cell_measurement_temperature 100.(2)
_cell_measurement_theta_max 25.6624
_cell_measurement_theta_min 2.2515
_cell_volume 2981.2(8)
_computing_cell_refinement 'SAINT V8.37A (Bruker AXS Inc., 2015)'
_computing_data_collection 'Bruker Instrument Service v2014.5.0.0'
_computing_data_reduction 'SAINT V8.37A (Bruker AXS Inc., 2015)'
_computing_structure_refinement 'SHELXL-2014/7 (Sheldrick, 2014)'
_computing_structure_solution 'XT, VERSION 2014/4'
_diffrn_ambient_temperature 100.(2)
_diffrn_detector_area_resol_mean 8.3333
_diffrn_measured_fraction_theta_full 0.987
_diffrn_measured_fraction_theta_max 0.987
_diffrn_measurement_device_type 'Bruker Kappa APEXII CCD'
_diffrn_measurement_method '\f and \w scans'
_diffrn_radiation_monochromator graphite
_diffrn_radiation_type 'Mo K\a'
_diffrn_radiation_wavelength 0.71073
_diffrn_reflns_av_R_equivalents 0.1777
_diffrn_reflns_av_unetI/netI 0.1940
_diffrn_reflns_limit_h_max 14
_diffrn_reflns_limit_h_min -14
_diffrn_reflns_limit_k_max 19
_diffrn_reflns_limit_k_min -19
_diffrn_reflns_limit_l_max 21
_diffrn_reflns_limit_l_min -21
_diffrn_reflns_number 52272
_diffrn_reflns_theta_full 25.85
_diffrn_reflns_theta_max 25.85
_diffrn_reflns_theta_min 1.44
_diffrn_source 'fine-focus tube'
_exptl_absorpt_coefficient_mu 2.644
_exptl_absorpt_correction_T_max 0.83
_exptl_absorpt_correction_T_min 0.59
_exptl_absorpt_correction_type multi-scan
_exptl_absorpt_process_details
;
SADABS V2014/5 - Bruker AXS area detector scaling and absorption correction
;
_exptl_crystal_colour red
_exptl_crystal_density_diffrn 1.429
_exptl_crystal_density_method 'not measured'
_exptl_crystal_description rod
_exptl_crystal_F_000 1309
_exptl_crystal_size_max 0.318
_exptl_crystal_size_mid 0.092
_exptl_crystal_size_min 0.074
_refine_diff_density_max 1.510
_refine_diff_density_min -1.979
_refine_ls_extinction_method none
_refine_ls_goodness_of_fit_ref 0.974
_refine_ls_hydrogen_treatment constr
_refine_ls_matrix_type full
_refine_ls_number_parameters 653
_refine_ls_number_reflns 11378
_refine_ls_number_restraints 21
_refine_ls_restrained_S_all 0.980
_refine_ls_R_factor_all 0.1785
_refine_ls_R_factor_gt 0.0660
_refine_ls_shift/su_max 0.000
_refine_ls_shift/su_mean 0.000
_refine_ls_structure_factor_coef Fsqd
_refine_ls_weighting_details 'w=1/[\s^2^(Fo^2^)+(0.0731P)^2^] where P=(Fo^2^+2Fc^2^)/3'
_refine_ls_weighting_scheme calc
_refine_ls_wR_factor_gt 0.1335
_refine_ls_wR_factor_ref 0.1724
_reflns_number_gt 5537
_reflns_number_total 11378
_reflns_threshold_expression 'I > 2\s(I)'
_cod_data_source_file ja7b05801_si_001.cif
_cod_data_source_block yqWH20160707
_cod_depositor_comments
;
The following automatic conversions were performed:

data item '_exptl_absorpt_correction_type' value 'Multi-Scan' was
changed to 'multi-scan' in accordance with the
/home/saulius/struct/COD-crude-data/automatic-downloads/DataCite-retrospective/ACS/depositions/lib/dictionaries/cif_core.dic
dictionary named 'cif_core.dic' version 2.4.2 last updated on
2011-04-26.

Automatic conversion script
Id: cif_fix_values 6909 2019-04-08 15:41:33Z antanas 
;
_cod_database_code 4131486

loop_
_space_group_symop_operation_xyz
'x, y, z'
'-x, -y, -z'

loop_
_atom_site_type_symbol
_atom_site_label
_atom_site_fract_x
_atom_site_fract_y
_atom_site_fract_z
_atom_site_U_iso_or_equiv
_atom_site_adp_type
_atom_site_calc_flag
_atom_site_refinement_flags_adp
_atom_site_refinement_flags_occupancy
_atom_site_refinement_flags_posn
_atom_site_occupancy
_atom_site_disorder_assembly
_atom_site_disorder_group
Pt Pt1 0.22808(4) 0.35618(3) 0.33562(3) 0.04863(18) Uani d . . . 1.0 . .
P P1 0.3494(9) 0.2249(7) 0.3949(6) 0.063(3) Uani d . P . 0.498(7) A 1
P P1A 0.3523(10) 0.2176(8) 0.3576(5) 0.057(3) Uani d . P . 0.502(7) A 2
P P2 0.1092(2) 0.49595(19) 0.28266(18) 0.0462(7) Uani d . . . 1.0 . .
S S1 0.5699(2) 0.54335(17) 0.13811(16) 0.0446(7) Uani d . . . 1.0 . .
S S2 0.8474(2) 0.71466(16) 0.02047(15) 0.0376(6) Uani d . . . 1.0 . .
S S3 1.1699(2) 0.93805(16) 0.03706(15) 0.0398(6) Uani d . . . 1.0 . .
S S4 1.5276(2) 1.1890(2) -0.20780(19) 0.0624(9) Uani d . . . 1.0 . .
S S5 1.5582(3) 1.1981(2) 0.1355(2) 0.0626(8) Uani d . . . 1.0 . .
N N1 1.4307(6) 1.1216(6) -0.1626(5) 0.049(2) Uani d . . . 1.0 . .
N N2 1.5577(7) 1.2070(5) -0.1326(5) 0.051(2) Uani d . . . 1.0 . .
C C1 0.3180(8) 0.4004(6) 0.2271(6) 0.040(3) Uani d . . . 1.0 . .
C C2 0.3745(7) 0.4266(6) 0.1601(6) 0.037(2) Uani d . . . 1.0 . .
C C3 0.4364(7) 0.4628(6) 0.0808(5) 0.032(2) Uani d . . . 1.0 . .
C C4 0.5258(7) 0.5154(6) 0.0651(5) 0.032(2) Uani d . . . 1.0 . .
C C5 0.5881(7) 0.5535(6) -0.0137(5) 0.029(2) Uani d . . . 1.0 . .
C C6 0.6755(7) 0.6076(5) -0.0154(6) 0.030(2) Uani d . . . 1.0 . .
H H6 0.7264 0.6377 -0.0617 0.036 Uiso calc U . R 1.0 . .
C C7 0.6709(7) 0.6074(6) 0.0648(6) 0.034(2) Uani d . . . 1.0 . .
C C8 0.7398(7) 0.6576(6) 0.0891(6) 0.033(2) Uani d . . . 1.0 . .
C C9 0.7341(7) 0.6672(6) 0.1614(6) 0.040(2) Uani d . . . 1.0 . .
H H9 0.6814 0.6395 0.2074 0.048 Uiso calc U . R 1.0 . .
C C10 0.8132(8) 0.7220(6) 0.1617(6) 0.039(2) Uani d . . . 1.0 . .
H H10 0.8194 0.7351 0.2077 0.047 Uiso calc U . R 1.0 . .
C C11 0.8808(7) 0.7545(6) 0.0889(6) 0.035(2) Uani d . . . 1.0 . .
C C12 0.9701(8) 0.8120(6) 0.0676(6) 0.036(2) Uani d . . . 1.0 . .
H H12 0.989 0.8269 0.1099 0.044 Uiso calc U . R 1.0 . .
C C13 1.0288(7) 0.8464(6) -0.0055(6) 0.038(2) Uani d . . . 1.0 . .
H H13 1.0114 0.8294 -0.0468 0.046 Uiso calc U . R 1.0 . .
C C14 1.1170(8) 0.9074(6) -0.0296(6) 0.038(2) Uani d . . . 1.0 . .
C C15 1.1664(7) 0.9476(7) -0.1078(6) 0.044(3) Uani d . . . 1.0 . .
H H15 1.1484 0.9384 -0.1536 0.053 Uiso calc U . R 1.0 . .
C C16 1.2473(8) 1.0045(6) -0.1134(6) 0.044(3) Uani d . . . 1.0 . .
H H16 1.2884 1.0384 -0.164 0.052 Uiso calc U . R 1.0 . .
C C17 1.2611(8) 1.0064(6) -0.0398(6) 0.038(2) Uani d . . . 1.0 . .
C C18 1.3375(7) 1.0559(6) -0.0213(7) 0.038(2) Uani d . . . 1.0 . .
C C19 1.4175(7) 1.1100(6) -0.0841(6) 0.038(2) Uani d . . . 1.0 . .
C C20 1.4901(7) 1.1588(6) -0.0650(7) 0.041(3) Uani d . . . 1.0 . .
C C21 1.4892(8) 1.1555(6) 0.0156(6) 0.039(2) Uani d . . . 1.0 . .
C C22 1.4127(8) 1.1017(6) 0.0736(6) 0.044(3) Uani d . . . 1.0 . .
H H22 1.4086 1.0965 0.1289 0.052 Uiso calc U . R 1.0 . .
C C23 1.3395(8) 1.0536(6) 0.0548(7) 0.042(3) Uani d . . . 1.0 . .
H H23 1.2892 1.0177 0.0983 0.051 Uiso calc U . R 1.0 . .
C C24 1.5630(8) 1.2063(6) 0.0358(6) 0.045(3) Uani d . . . 1.0 . .
C C25 1.6436(7) 1.2671(6) -0.0218(7) 0.042(3) Uani d . . . 1.0 . .
C C26 1.6943(9) 1.3012(7) 0.0257(9) 0.066(3) Uani d . . . 1.0 . .
H H26 1.7512 1.3417 0.0013 0.079 Uiso calc U . R 1.0 . .
C C27 1.6575(9) 1.2733(7) 0.1065(9) 0.061(3) Uani d . . . 1.0 . .
H H27 1.6837 1.293 0.1433 0.073 Uiso calc U . R 1.0 . .
C C28 0.1325(9) 0.3093(7) 0.4420(6) 0.056(3) Uani d . . . 1.0 . .
C C29 0.0729(10) 0.2781(8) 0.5069(7) 0.064(3) Uani d . . . 1.0 . .
C C30 -0.0018(10) 0.2372(7) 0.5801(6) 0.054(3) Uani d . . . 1.0 . .
C C31 0.0441(11) 0.1919(7) 0.6599(7) 0.063(3) Uani d . . . 1.0 . .
H H31 0.1247 0.1905 0.6655 0.076 Uiso calc U . R 1.0 . .
C C32 -0.0269(13) 0.1496(7) 0.7296(7) 0.069(4) Uani d . . . 1.0 . .
H H32 0.0035 0.1199 0.7834 0.082 Uiso calc U . R 1.0 . .
C C33 -0.1444(14) 0.1516(9) 0.7193(9) 0.091(5) Uani d . . . 1.0 . .
H H33 -0.1934 0.1215 0.767 0.11 Uiso calc U . R 1.0 . .
C C34 -0.1916(11) 0.1954(9) 0.6430(9) 0.091(5) Uani d . . . 1.0 . .
H H34 -0.2721 0.196 0.6379 0.109 Uiso calc U . R 1.0 . .
C C35 -0.1207(10) 0.2384(7) 0.5737(7) 0.067(3) Uani d . . . 1.0 . .
H H35 -0.1532 0.2695 0.5207 0.08 Uiso calc U . R 1.0 . .
C C36 0.5055(9) 0.2330(7) 0.3456(8) 0.072(4) Uani d . . . 1.0 . .
H H36A 0.5569 0.1726 0.3692 0.087 Uiso calc U P R 0.498(7) A 1
H H36B 0.5064 0.2549 0.2845 0.087 Uiso calc U P R 0.498(7) A 1
H H36C 0.5508 0.1722 0.3788 0.087 Uiso calc U P R 0.502(7) A 2
H H36D 0.5315 0.2487 0.2865 0.087 Uiso calc U P R 0.502(7) A 2
C C37 0.5448(13) 0.3051(9) 0.3690(9) 0.097(5) Uani d . . . 1.0 . .
H H37A 0.4954 0.3657 0.3415 0.117 Uiso calc U . R 1.0 . .
H H37B 0.5329 0.2854 0.4299 0.117 Uiso calc U . R 1.0 . .
C C38 0.6714(12) 0.3147(11) 0.3429(10) 0.099(5) Uani d . . . 1.0 . .
H H38A 0.7231 0.2559 0.3727 0.119 Uiso calc U P R 0.567(15) B 1
H H38B 0.6858 0.3332 0.2822 0.119 Uiso calc U P R 0.567(15) B 1
H H38C 0.6928 0.351 0.3698 0.119 Uiso calc U P R 0.433(15) B 2
H H38D 0.6734 0.3546 0.2824 0.119 Uiso calc U P R 0.433(15) B 2
C C39 0.693(2) 0.3881(17) 0.3657(16) 0.104(7) Uani d . P . 0.567(15) B 1
H H39A 0.6399 0.4453 0.3365 0.155 Uiso calc U P R 0.567(15) B 1
H H39B 0.7745 0.399 0.3498 0.155 Uiso calc U P R 0.567(15) B 1
H H39C 0.6784 0.3683 0.426 0.155 Uiso calc U P R 0.567(15) B 1
C C39A 0.777(3) 0.232(2) 0.356(2) 0.104(7) Uani d . P . 0.433(15) B 2
H H39D 0.7529 0.1746 0.3977 0.155 Uiso calc U P R 0.433(15) B 2
H H39E 0.8445 0.2449 0.3749 0.155 Uiso calc U P R 0.433(15) B 2
H H39F 0.7998 0.2272 0.3031 0.155 Uiso calc U P R 0.433(15) B 2
C C40 0.314(2) 0.1356(17) 0.3737(14) 0.073(3) Uani d . P D 0.498(7) A 1
H H40A 0.388 0.0935 0.3748 0.088 Uiso calc U P R 0.498(7) A 1
H H40B 0.2632 0.1003 0.422 0.088 Uiso calc U P R 0.498(7) A 1
C C41 0.253(2) 0.1529(19) 0.2950(15) 0.073(3) Uani d . P D 0.498(7) A 1
H H41A 0.3168 0.1765 0.2524 0.088 Uiso calc U P R 0.498(7) A 1
H H41B 0.197 0.209 0.2897 0.088 Uiso calc U P R 0.498(7) A 1
C C42 0.184(2) 0.115(2) 0.2464(17) 0.073(3) Uani d . P D 0.498(7) A 1
H H42A 0.196 0.1594 0.1879 0.088 Uiso calc U P R 0.498(7) A 1
H H42B 0.2386 0.0578 0.2506 0.088 Uiso calc U P R 0.498(7) A 1
C C43 0.0629(18) 0.0876(18) 0.2452(15) 0.073(3) Uani d . P D 0.498(7) A 1
H H43A 0.0669 0.0645 0.2024 0.11 Uiso calc U P R 0.498(7) A 1
H H43B 0.0021 0.142 0.2326 0.11 Uiso calc U P R 0.498(7) A 1
H H43C 0.0436 0.0394 0.2998 0.11 Uiso calc U P R 0.498(7) A 1
C C40A 0.3186(19) 0.1707(19) 0.2917(16) 0.073(3) Uani d . P D 0.502(7) A 2
H H40C 0.3306 0.2147 0.233 0.088 Uiso calc U P R 0.502(7) A 2
H H40D 0.3734 0.1128 0.3008 0.088 Uiso calc U P R 0.502(7) A 2
C C41A 0.1948(19) 0.1506(16) 0.3068(17) 0.073(3) Uani d . P D 0.502(7) A 2
H H41C 0.163 0.1376 0.3645 0.088 Uiso calc U P R 0.502(7) A 2
H H41D 0.1409 0.1999 0.2665 0.088 Uiso calc U P R 0.502(7) A 2
C C42A 0.223(2) 0.0701(15) 0.2917(14) 0.073(3) Uani d . P D 0.502(7) A 2
H H42C 0.1943 0.0154 0.3376 0.088 Uiso calc U P R 0.502(7) A 2
H H42D 0.3075 0.0557 0.2779 0.088 Uiso calc U P R 0.502(7) A 2
C C43A 0.149(2) 0.1114(18) 0.2163(14) 0.073(3) Uani d . P D 0.502(7) A 2
H H43D 0.1946 0.1494 0.1673 0.11 Uiso calc U P R 0.502(7) A 2
H H43E 0.078 0.1498 0.2262 0.11 Uiso calc U P R 0.502(7) A 2
H H43F 0.1271 0.0617 0.2069 0.11 Uiso calc U P R 0.502(7) A 2
C C44 0.360(3) 0.1814(17) 0.5115(18) 0.107(4) Uani d . P D 0.498(7) A 1
H H44A 0.393 0.2265 0.5224 0.128 Uiso calc U P R 0.498(7) A 1
H H44B 0.2801 0.1769 0.539 0.128 Uiso calc U P R 0.498(7) A 1
C C45 0.435(3) 0.0890(17) 0.5485(16) 0.107(4) Uani d . P D 0.498(7) A 1
H H45A 0.518 0.098 0.5444 0.128 Uiso calc U P R 0.498(7) A 1
H H45B 0.4301 0.0539 0.516 0.128 Uiso calc U P R 0.498(7) A 1
C C46 0.399(3) 0.034(2) 0.6381(16) 0.107(4) Uani d . P D 0.498(7) A 1
C C47 0.461(3) 0.0701(18) 0.6786(17) 0.107(4) Uani d . P D 0.498(7) A 1
H H47A 0.4818 0.0221 0.7337 0.16 Uiso calc U P R 0.498(7) A 1
H H47B 0.4104 0.1228 0.6848 0.16 Uiso calc U P R 0.498(7) A 1
H H47C 0.5325 0.0903 0.6451 0.16 Uiso calc U P R 0.498(7) A 1
C C44A 0.340(3) 0.1215(18) 0.4630(16) 0.107(4) Uani d . P D 0.502(7) A 2
H H44C 0.2559 0.1158 0.4799 0.128 Uiso calc U P R 0.502(7) A 2
H H44D 0.3802 0.0627 0.4617 0.128 Uiso calc U P R 0.502(7) A 2
C C45A 0.394(3) 0.1397(18) 0.5254(15) 0.107(4) Uani d . P D 0.502(7) A 2
H H45C 0.3537 0.1994 0.525 0.128 Uiso calc U P R 0.502(7) A 2
H H45D 0.4773 0.146 0.5072 0.128 Uiso calc U P R 0.502(7) A 2
C C46A 0.388(3) 0.066(2) 0.6144(16) 0.107(4) Uani d . P D 0.502(7) A 2
H H46A 0.4622 0.022 0.6191 0.128 Uiso calc U P R 0.502(7) A 2
H H46B 0.3957 0.0974 0.6497 0.128 Uiso calc U P R 0.502(7) A 2
C C47A 0.295(2) 0.0068(17) 0.6583(17) 0.107(4) Uani d . P D 0.502(7) A 2
H H47D 0.2177 0.0444 0.6449 0.16 Uiso calc U P R 0.502(7) A 2
H H47E 0.3031 -0.0196 0.7185 0.16 Uiso calc U P R 0.502(7) A 2
H H47F 0.3039 -0.0431 0.6403 0.16 Uiso calc U P R 0.502(7) A 2
C C48 0.1848(10) 0.5970(8) 0.2474(8) 0.079(4) Uani d . . D 1.0 . .
H H48A 0.2392 0.5973 0.1997 0.095 Uiso calc U . R 1.0 . .
H H48B 0.1247 0.6526 0.2256 0.095 Uiso calc U . R 1.0 . .
C C49 0.2517(13) 0.6086(11) 0.3047(11) 0.124(6) Uani d . . D 1.0 . .
H H49A 0.2771 0.67 0.274 0.149 Uiso calc U . R 1.0 . .
H H49B 0.1949 0.613 0.3498 0.149 Uiso calc U . R 1.0 . .
C C50 0.3482(15) 0.5491(11) 0.3428(11) 0.129(6) Uani d . . D 1.0 . .
H H50A 0.4015 0.5374 0.2992 0.154 Uiso calc U . R 1.0 . .
H H50B 0.3215 0.4898 0.381 0.154 Uiso calc U . R 1.0 . .
C C51 0.4197(12) 0.5735(11) 0.3910(9) 0.116(6) Uani d . . D 1.0 . .
H H51A 0.454 0.6288 0.3537 0.174 Uiso calc U . R 1.0 . .
H H51B 0.4827 0.5221 0.4161 0.174 Uiso calc U . R 1.0 . .
H H51C 0.3696 0.5855 0.4349 0.174 Uiso calc U . R 1.0 . .
C C52 0.0517(9) 0.5145(7) 0.1885(7) 0.060(3) Uani d . . . 1.0 . .
H H52A -0.0045 0.5727 0.1701 0.072 Uiso calc U . R 1.0 . .
H H52B 0.117 0.5228 0.1453 0.072 Uiso calc U . R 1.0 . .
C C53 -0.0102(10) 0.4379(8) 0.1930(8) 0.069(3) Uani d . . . 1.0 . .
H H53A 0.0351 0.3776 0.2273 0.082 Uiso calc U . R 1.0 . .
H H53B -0.0888 0.4425 0.2215 0.082 Uiso calc U . R 1.0 . .
C C54 -0.0246(10) 0.4404(8) 0.1091(8) 0.075(4) Uani d . . . 1.0 . .
H H54A -0.0593 0.5038 0.0721 0.09 Uiso calc U . R 1.0 . .
H H54B 0.0541 0.4269 0.0842 0.09 Uiso calc U . R 1.0 . .
C C55 -0.0983(12) 0.3755(9) 0.1111(9) 0.098(5) Uani d . . . 1.0 . .
H H55A -0.0983 0.3786 0.0551 0.147 Uiso calc U . R 1.0 . .
H H55B -0.1788 0.392 0.1303 0.147 Uiso calc U . R 1.0 . .
H H55C -0.0668 0.3127 0.1492 0.147 Uiso calc U . R 1.0 . .
C C56 -0.016(2) 0.531(2) 0.351(2) 0.088(3) Uani d . P D 0.503(10) C 1
H H56A 0.0109 0.5134 0.4069 0.106 Uiso calc U P R 0.503(10) C 1
H H56B -0.0407 0.5991 0.3252 0.106 Uiso calc U P R 0.503(10) C 1
C C57 -0.1161(19) 0.4845(18) 0.3583(16) 0.088(3) Uani d . P D 0.503(10) C 1
H H57A -0.0882 0.4186 0.371 0.106 Uiso calc U P R 0.503(10) C 1
H H57B -0.1556 0.5133 0.3051 0.106 Uiso calc U P R 0.503(10) C 1
C C58 -0.201(2) 0.4931(15) 0.4273(15) 0.088(3) Uani d . P D 0.503(10) C 1
H H58A -0.2688 0.4613 0.4336 0.106 Uiso calc U P R 0.503(10) C 1
H H58B -0.1618 0.4633 0.4805 0.106 Uiso calc U P R 0.503(10) C 1
C C59 -0.243(3) 0.5918(17) 0.408(2) 0.088(3) Uani d . P D 0.503(10) C 1
H H59A -0.2653 0.6242 0.3496 0.132 Uiso calc U P R 0.503(10) C 1
H H59B -0.1808 0.6193 0.4156 0.132 Uiso calc U P R 0.503(10) C 1
H H59C -0.312 0.5972 0.4446 0.132 Uiso calc U P R 0.503(10) C 1
C C56A -0.008(3) 0.502(2) 0.346(2) 0.088(3) Uani d . P D 0.497(10) C 2
H H56C -0.0661 0.4814 0.3248 0.106 Uiso calc U P R 0.497(10) C 2
H H56D 0.0154 0.4492 0.3985 0.106 Uiso calc U P R 0.497(10) C 2
C C57A -0.081(2) 0.5637(16) 0.3748(16) 0.088(3) Uani d . P D 0.497(10) C 2
H H57C -0.121 0.611 0.3251 0.106 Uiso calc U P R 0.497(10) C 2
H H57D -0.0251 0.5952 0.3864 0.106 Uiso calc U P R 0.497(10) C 2
C C58A -0.1713(19) 0.5492(17) 0.4429(15) 0.088(3) Uani d . P D 0.497(10) C 2
H H58C -0.1425 0.5553 0.4896 0.106 Uiso calc U P R 0.497(10) C 2
H H58D -0.1933 0.4869 0.4635 0.106 Uiso calc U P R 0.497(10) C 2
C C59A -0.274(2) 0.622(2) 0.4076(19) 0.088(3) Uani d . P D 0.497(10) C 2
H H59D -0.3059 0.6117 0.3647 0.132 Uiso calc U P R 0.497(10) C 2
H H59E -0.2492 0.6829 0.3828 0.132 Uiso calc U P R 0.497(10) C 2
H H59F -0.335 0.6189 0.452 0.132 Uiso calc U P R 0.497(10) C 2
Cl Cl1 0.8204(7) 0.1229(5) 0.2892(5) 0.094(2) Uiso d . P . 0.5 D 1
C C60 0.9018(19) 0.0791(16) 0.3761(14) 0.061(6) Uiso d . P . 0.5 D 1
C C61 0.944(3) 0.146(2) 0.388(2) 0.103(10) Uiso d . P . 0.5 D 1
C C62 0.925(2) -0.0150(17) 0.4169(16) 0.074(7) Uiso d . P . 0.5 D 1
C C63 1.006(3) -0.110(2) 0.533(2) 0.271(15) Uiso d . . . 1.0 D 1
C C64 0.9817(18) -0.0322(14) 0.4887(13) 0.135(7) Uiso d . . . 1.0 D 1

loop_
_atom_site_aniso_label
_atom_site_aniso_U_11
_atom_site_aniso_U_22
_atom_site_aniso_U_33
_atom_site_aniso_U_12
_atom_site_aniso_U_13
_atom_site_aniso_U_23
Pt1 0.0391(3) 0.0540(3) 0.0406(3) -0.0173(2) 0.00970(18) -0.0078(2)
P1 0.054(5) 0.048(5) 0.043(6) 0.005(3) 0.022(5) 0.010(5)
P1A 0.062(5) 0.060(5) 0.032(5) -0.015(4) 0.021(5) -0.009(5)
P2 0.0289(15) 0.0539(18) 0.066(2) -0.0120(13) 0.0053(13) -0.0350(16)
S1 0.0353(15) 0.0466(16) 0.0505(17) -0.0134(12) 0.0013(12) -0.0171(13)
S2 0.0297(13) 0.0365(14) 0.0453(15) -0.0150(11) 0.0001(11) -0.0125(12)
S3 0.0305(14) 0.0379(15) 0.0516(16) -0.0134(12) 0.0021(12) -0.0173(13)
S4 0.0488(17) 0.074(2) 0.068(2) -0.0365(16) 0.0119(15) -0.0258(17)
S5 0.0524(18) 0.0574(19) 0.087(2) -0.0139(15) -0.0134(16) -0.0334(17)
N1 0.033(5) 0.067(6) 0.055(6) -0.023(4) 0.010(4) -0.029(5)
N2 0.035(5) 0.047(5) 0.072(6) -0.016(4) -0.003(4) -0.021(5)
C1 0.029(5) 0.040(6) 0.045(6) -0.008(5) 0.007(5) -0.013(5)
C2 0.025(5) 0.035(6) 0.041(6) -0.003(4) -0.004(5) -0.008(5)
C3 0.021(5) 0.036(6) 0.031(5) -0.009(4) -0.001(4) -0.004(4)
C4 0.028(5) 0.033(5) 0.036(6) -0.002(4) -0.002(4) -0.016(5)
C5 0.017(5) 0.031(5) 0.040(6) -0.008(4) 0.003(4) -0.014(5)
C6 0.020(5) 0.013(5) 0.058(7) 0.009(4) -0.024(4) -0.015(4)
C7 0.019(5) 0.029(5) 0.048(6) -0.009(4) -0.005(4) -0.007(5)
C8 0.018(5) 0.034(6) 0.037(6) -0.001(4) -0.006(4) -0.004(5)
C9 0.028(5) 0.049(7) 0.043(6) -0.015(5) 0.002(5) -0.017(5)
C10 0.038(6) 0.046(6) 0.036(6) -0.012(5) -0.009(5) -0.014(5)
C11 0.031(5) 0.029(5) 0.042(6) -0.010(4) -0.010(5) -0.008(5)
C12 0.041(6) 0.027(5) 0.036(6) -0.002(5) -0.011(5) -0.007(5)
C13 0.029(5) 0.039(6) 0.054(7) -0.008(5) -0.006(5) -0.024(5)
C14 0.032(5) 0.036(6) 0.050(6) -0.010(5) -0.002(5) -0.019(5)
C15 0.025(5) 0.058(7) 0.052(7) -0.012(5) -0.004(5) -0.024(6)
C16 0.027(6) 0.041(6) 0.053(7) -0.012(5) 0.001(5) -0.009(5)
C17 0.027(5) 0.030(6) 0.062(7) -0.005(4) 0.000(5) -0.023(5)
C18 0.023(5) 0.027(5) 0.065(7) -0.004(4) -0.005(5) -0.019(5)
C19 0.026(5) 0.032(6) 0.050(7) -0.002(4) 0.002(5) -0.014(5)
C20 0.017(5) 0.029(6) 0.068(8) -0.008(4) -0.003(5) -0.009(5)
C21 0.027(5) 0.026(5) 0.058(7) -0.001(4) -0.012(5) -0.011(5)
C22 0.036(6) 0.036(6) 0.058(7) -0.005(5) -0.001(5) -0.019(5)
C23 0.030(6) 0.034(6) 0.060(7) -0.012(5) 0.001(5) -0.015(5)
C24 0.030(6) 0.039(6) 0.064(7) 0.005(5) -0.018(5) -0.021(5)
C25 0.017(5) 0.020(5) 0.095(8) 0.004(4) -0.024(5) -0.027(5)
C26 0.043(7) 0.043(7) 0.102(11) -0.004(6) -0.002(7) -0.024(7)
C27 0.039(7) 0.044(7) 0.116(11) -0.010(5) -0.015(7) -0.044(7)
C28 0.055(7) 0.066(8) 0.044(7) -0.037(6) 0.002(6) -0.009(6)
C29 0.076(8) 0.071(8) 0.050(7) -0.038(7) 0.011(6) -0.023(6)
C30 0.068(8) 0.058(7) 0.032(7) -0.025(6) 0.017(6) -0.016(6)
C31 0.079(9) 0.057(8) 0.057(8) -0.022(7) 0.019(7) -0.028(7)
C32 0.106(11) 0.043(7) 0.042(7) -0.015(7) 0.028(7) -0.012(6)
C33 0.097(12) 0.060(9) 0.075(11) -0.005(8) 0.047(9) -0.007(8)
C34 0.066(9) 0.083(10) 0.075(10) -0.008(8) 0.030(8) 0.001(8)
C35 0.063(8) 0.061(8) 0.051(8) -0.009(7) 0.016(6) -0.005(6)
C36 0.051(8) 0.044(7) 0.092(10) 0.004(6) -0.001(7) -0.006(7)
C37 0.095(12) 0.074(10) 0.115(12) -0.017(9) -0.011(9) -0.028(9)
C38 0.072(10) 0.099(12) 0.133(14) -0.008(9) -0.024(9) -0.051(10)
C39 0.077(14) 0.109(16) 0.109(16) -0.049(13) 0.004(12) -0.019(13)
C39A 0.077(14) 0.109(16) 0.109(16) -0.049(13) 0.004(12) -0.019(13)
C40 0.071(8) 0.071(6) 0.070(7) -0.013(6) 0.005(6) -0.026(5)
C41 0.071(8) 0.071(6) 0.070(7) -0.013(6) 0.005(6) -0.026(5)
C42 0.071(8) 0.071(6) 0.070(7) -0.013(6) 0.005(6) -0.026(5)
C43 0.071(8) 0.071(6) 0.070(7) -0.013(6) 0.005(6) -0.026(5)
C40A 0.071(8) 0.071(6) 0.070(7) -0.013(6) 0.005(6) -0.026(5)
C41A 0.071(8) 0.071(6) 0.070(7) -0.013(6) 0.005(6) -0.026(5)
C42A 0.071(8) 0.071(6) 0.070(7) -0.013(6) 0.005(6) -0.026(5)
C43A 0.071(8) 0.071(6) 0.070(7) -0.013(6) 0.005(6) -0.026(5)
C44 0.117(10) 0.069(9) 0.092(9) -0.007(8) 0.025(7) -0.006(7)
C45 0.117(10) 0.069(9) 0.092(9) -0.007(8) 0.025(7) -0.006(7)
C46 0.117(10) 0.069(9) 0.092(9) -0.007(8) 0.025(7) -0.006(7)
C47 0.117(10) 0.069(9) 0.092(9) -0.007(8) 0.025(7) -0.006(7)
C44A 0.117(10) 0.069(9) 0.092(9) -0.007(8) 0.025(7) -0.006(7)
C45A 0.117(10) 0.069(9) 0.092(9) -0.007(8) 0.025(7) -0.006(7)
C46A 0.117(10) 0.069(9) 0.092(9) -0.007(8) 0.025(7) -0.006(7)
C47A 0.117(10) 0.069(9) 0.092(9) -0.007(8) 0.025(7) -0.006(7)
C48 0.064(8) 0.069(9) 0.121(11) -0.029(7) 0.002(8) -0.050(8)
C49 0.078(11) 0.118(14) 0.21(2) -0.028(10) -0.038(12) -0.090(14)
C50 0.123(15) 0.126(15) 0.131(15) 0.020(13) -0.039(13) -0.055(12)
C51 0.098(12) 0.176(17) 0.096(12) -0.058(12) -0.006(10) -0.062(12)
C52 0.044(7) 0.061(8) 0.090(9) -0.003(6) -0.012(6) -0.045(7)
C53 0.050(7) 0.068(8) 0.096(10) -0.008(6) -0.014(7) -0.039(8)
C54 0.055(8) 0.078(9) 0.098(11) 0.000(7) -0.018(7) -0.044(8)
C55 0.096(11) 0.114(12) 0.127(12) -0.051(9) -0.020(9) -0.071(10)
C56 0.088(8) 0.101(10) 0.110(7) -0.044(7) 0.057(6) -0.083(7)
C57 0.088(8) 0.101(10) 0.110(7) -0.044(7) 0.057(6) -0.083(7)
C58 0.088(8) 0.101(10) 0.110(7) -0.044(7) 0.057(6) -0.083(7)
C59 0.088(8) 0.101(10) 0.110(7) -0.044(7) 0.057(6) -0.083(7)
C56A 0.088(8) 0.101(10) 0.110(7) -0.044(7) 0.057(6) -0.083(7)
C57A 0.088(8) 0.101(10) 0.110(7) -0.044(7) 0.057(6) -0.083(7)
C58A 0.088(8) 0.101(10) 0.110(7) -0.044(7) 0.057(6) -0.083(7)
C59A 0.088(8) 0.101(10) 0.110(7) -0.044(7) 0.057(6) -0.083(7)

loop_
_atom_type_symbol
_atom_type_description
_atom_type_scat_dispersion_real
_atom_type_scat_dispersion_imag
_atom_type_scat_source
C C 0.0033 0.0016 'International Tables Vol C Tables 4.2.6.8 and 6.1.1.4'
H H 0.0000 0.0000 'International Tables Vol C Tables 4.2.6.8 and 6.1.1.4'
Cl Cl 0.1484 0.1585 'International Tables Vol C Tables 4.2.6.8 and 6.1.1.4'
N N 0.0061 0.0033 'International Tables Vol C Tables 4.2.6.8 and 6.1.1.4'
P P 0.1023 0.0942 'International Tables Vol C Tables 4.2.6.8 and 6.1.1.4'
Pt Pt -1.7033 8.3905 'International Tables Vol C Tables 4.2.6.8 and 6.1.1.4'
S S 0.1246 0.1234 'International Tables Vol C Tables 4.2.6.8 and 6.1.1.4'

loop_
_geom_angle_atom_site_label_1
_geom_angle_atom_site_label_2
_geom_angle_atom_site_label_3
_geom_angle_site_symmetry_1
_geom_angle_site_symmetry_3
_geom_angle
C1 Pt1 C28 . . 177.0(4)
C1 Pt1 P1 . . 95.8(3)
C28 Pt1 P1 . . 84.6(4)
C1 Pt1 P2 . . 86.1(3)
C28 Pt1 P2 . . 93.9(3)
P1 Pt1 P2 . . 174.7(3)
C1 Pt1 P1A . . 82.9(3)
C28 Pt1 P1A . . 96.8(4)
P2 Pt1 P1A . . 166.6(2)
C40 P1 C44 . . 109.1(13)
C40 P1 C36 . . 101.0(10)
C44 P1 C36 . . 107.0(13)
C40 P1 Pt1 . . 111.3(9)
C44 P1 Pt1 . . 115.2(9)
C36 P1 Pt1 . . 112.1(5)
C40A P1A C36 . . 112.9(9)
C40A P1A C44A . . 102.7(13)
C36 P1A C44A . . 103.6(12)
C40A P1A Pt1 . . 110.1(10)
C36 P1A Pt1 . . 110.9(6)
C44A P1A Pt1 . . 116.3(10)
C56A P2 C52 . . 105.1(14)
C56A P2 C48 . . 111.7(10)
C52 P2 C48 . . 101.0(5)
C52 P2 C56 . . 108.7(12)
C48 P2 C56 . . 97.9(8)
C56A P2 Pt1 . . 112.5(13)
C52 P2 Pt1 . . 110.7(4)
C48 P2 Pt1 . . 114.9(4)
C56 P2 Pt1 . . 121.2(12)
C4 S1 C7 . . 90.5(4)
C8 S2 C11 . . 92.1(4)
C14 S3 C17 . . 92.8(5)
N2 S4 N1 . . 100.7(4)
C27 S5 C24 . . 91.3(6)
C19 N1 S4 . . 106.9(6)
C20 N2 S4 . . 106.9(7)
C2 C1 Pt1 . . 179.1(9)
C1 C2 C3 . . 176.4(10)
C4 C3 C5 . 2_665 115.9(7)
C4 C3 C2 . . 122.3(8)
C5 C3 C2 2_665 . 121.8(8)
C3 C4 C5 . . 123.5(8)
C3 C4 S1 . . 123.5(7)
C5 C4 S1 . . 113.0(6)
C3 C5 C4 2_665 . 120.6(7)
C3 C5 C6 2_665 . 126.0(8)
C4 C5 C6 . . 113.4(8)
C7 C6 C5 . . 107.8(8)
C7 C6 H6 . . 126.1
C5 C6 H6 . . 126.1
C6 C7 C8 . . 125.9(7)
C6 C7 S1 . . 115.3(6)
C8 C7 S1 . . 118.7(7)
C9 C8 C7 . . 129.7(8)
C9 C8 S2 . . 110.6(7)
C7 C8 S2 . . 119.7(7)
C8 C9 C10 . . 113.6(8)
C8 C9 H9 . . 123.2
C10 C9 H9 . . 123.2
C11 C10 C9 . . 113.2(8)
C11 C10 H10 . . 123.4
C9 C10 H10 . . 123.4
C10 C11 C12 . . 128.2(8)
C10 C11 S2 . . 110.5(6)
C12 C11 S2 . . 121.3(7)
C13 C12 C11 . . 126.2(9)
C13 C12 H12 . . 116.9
C11 C12 H12 . . 116.9
C12 C13 C14 . . 127.3(9)
C12 C13 H13 . . 116.4
C14 C13 H13 . . 116.4
C15 C14 C13 . . 124.7(9)
C15 C14 S3 . . 111.4(7)
C13 C14 S3 . . 123.9(7)
C14 C15 C16 . . 112.5(9)
C14 C15 H15 . . 123.8
C16 C15 H15 . . 123.8
C17 C16 C15 . . 113.9(9)
C17 C16 H16 . . 123.0
C15 C16 H16 . . 123.0
C16 C17 C18 . . 129.5(9)
C16 C17 S3 . . 109.4(7)
C18 C17 S3 . . 121.1(8)
C23 C18 C19 . . 115.4(8)
C23 C18 C17 . . 123.0(8)
C19 C18 C17 . . 121.6(9)
N1 C19 C20 . . 113.6(8)
N1 C19 C18 . . 125.7(9)
C20 C19 C18 . . 120.7(9)
N2 C20 C21 . . 125.7(8)
N2 C20 C19 . . 111.9(9)
C21 C20 C19 . . 122.4(8)
C22 C21 C20 . . 114.6(8)
C22 C21 C24 . . 122.5(10)
C20 C21 C24 . . 122.9(8)
C21 C22 C23 . . 123.2(10)
C21 C22 H22 . . 118.4
C23 C22 H22 . . 118.4
C18 C23 C22 . . 123.7(9)
C18 C23 H23 . . 118.1
C22 C23 H23 . . 118.1
C25 C24 C21 . . 126.5(9)
C25 C24 S5 . . 113.2(7)
C21 C24 S5 . . 120.2(7)
C26 C25 C24 . . 106.3(9)
C27 C26 C25 . . 116.8(10)
C27 C26 H26 . . 121.6
C25 C26 H26 . . 121.6
C26 C27 S5 . . 112.3(9)
C26 C27 H27 . . 123.9
S5 C27 H27 . . 123.9
C29 C28 Pt1 . . 177.8(10)
C28 C29 C30 . . 174.9(12)
C35 C30 C31 . . 118.5(9)
C35 C30 C29 . . 120.8(10)
C31 C30 C29 . . 120.7(11)
C32 C31 C30 . . 120.6(12)
C32 C31 H31 . . 119.7
C30 C31 H31 . . 119.7
C31 C32 C33 . . 118.4(12)
C31 C32 H32 . . 120.8
C33 C32 H32 . . 120.8
C34 C33 C32 . . 122.3(12)
C34 C33 H33 . . 118.9
C32 C33 H33 . . 118.9
C33 C34 C35 . . 119.1(13)
C33 C34 H34 . . 120.5
C35 C34 H34 . . 120.5
C34 C35 C30 . . 121.1(12)
C34 C35 H35 . . 119.4
C30 C35 H35 . . 119.4
C37 C36 P1A . . 121.2(9)
C37 C36 P1 . . 102.9(9)
C37 C36 H36A . . 111.2
P1 C36 H36A . . 111.2
C37 C36 H36B . . 111.2
P1 C36 H36B . . 111.2
H36A C36 H36B . . 109.1
C37 C36 H36C . . 107.0
P1A C36 H36C . . 107.0
C37 C36 H36D . . 107.0
P1A C36 H36D . . 107.0
H36C C36 H36D . . 106.8
C38 C37 C36 . . 111.4(12)
C38 C37 H37A . . 109.3
C36 C37 H37A . . 109.3
C38 C37 H37B . . 109.3
C36 C37 H37B . . 109.3
H37A C37 H37B . . 108.0
C39 C38 C37 . . 104.6(14)
C37 C38 C39A . . 126.1(16)
C39 C38 H38A . . 110.8
C37 C38 H38A . . 110.8
C39 C38 H38B . . 110.8
C37 C38 H38B . . 110.8
H38A C38 H38B . . 108.9
C37 C38 H38C . . 105.8
C39A C38 H38C . . 105.8
C37 C38 H38D . . 105.8
C39A C38 H38D . . 105.8
H38C C38 H38D . . 106.2
C38 C39 H39A . . 109.5
C38 C39 H39B . . 109.5
H39A C39 H39B . . 109.5
C38 C39 H39C . . 109.5
H39A C39 H39C . . 109.5
H39B C39 H39C . . 109.5
C38 C39A H39D . . 109.5
C38 C39A H39E . . 109.5
H39D C39A H39E . . 109.5
C38 C39A H39F . . 109.5
H39D C39A H39F . . 109.5
H39E C39A H39F . . 109.5
C41 C40 P1 . . 124.1(18)
C41 C40 H40A . . 106.3
P1 C40 H40A . . 106.3
C41 C40 H40B . . 106.3
P1 C40 H40B . . 106.3
H40A C40 H40B . . 106.4
C40 C41 C42 . . 149.(2)
C40 C41 H41A . . 99.4
C42 C41 H41A . . 99.4
C40 C41 H41B . . 99.4
C42 C41 H41B . . 99.4
H41A C41 H41B . . 104.0
C43 C42 C41 . . 142.(2)
C43 C42 H42A . . 101.5
C41 C42 H42A . . 101.5
C43 C42 H42B . . 101.5
C41 C42 H42B . . 101.5
H42A C42 H42B . . 104.6
C42 C43 H43A . . 109.5
C42 C43 H43B . . 109.5
H43A C43 H43B . . 109.5
C42 C43 H43C . . 109.5
H43A C43 H43C . . 109.5
H43B C43 H43C . . 109.5
C41A C40A P1A . . 112.7(17)
C41A C40A H40C . . 109.0
P1A C40A H40C . . 109.0
C41A C40A H40D . . 109.0
P1A C40A H40D . . 109.0
H40C C40A H40D . . 107.8
C42A C41A C40A . . 95.(2)
C42A C41A H41C . . 112.8
C40A C41A H41C . . 112.8
C42A C41A H41D . . 112.8
C40A C41A H41D . . 112.8
H41C C41A H41D . . 110.2
C41A C42A C43A . . 93.(2)
C41A C42A H42C . . 113.0
C43A C42A H42C . . 113.0
C41A C42A H42D . . 113.0
C43A C42A H42D . . 113.0
H42C C42A H42D . . 110.4
C42A C43A H43D . . 109.5
C42A C43A H43E . . 109.5
H43D C43A H43E . . 109.5
C42A C43A H43F . . 109.5
H43D C43A H43F . . 109.5
H43E C43A H43F . . 109.5
C45 C44 P1 . . 112.(2)
C45 C44 H44A . . 109.1
P1 C44 H44A . . 109.1
C45 C44 H44B . . 109.1
P1 C44 H44B . . 109.1
H44A C44 H44B . . 107.9
C44 C45 C46 . . 112.(2)
C44 C45 H45A . . 109.1
C46 C45 H45A . . 109.1
C44 C45 H45B . . 109.1
C46 C45 H45B . . 109.1
H45A C45 H45B . . 107.8
C47 C46 C45 . . 101.(2)
C46 C47 H47A . . 109.5
C46 C47 H47B . . 109.5
H47A C47 H47B . . 109.5
C46 C47 H47C . . 109.5
H47A C47 H47C . . 109.5
H47B C47 H47C . . 109.5
C45A C44A P1A . . 110.1(18)
C45A C44A H44C . . 109.6
P1A C44A H44C . . 109.6
C45A C44A H44D . . 109.6
P1A C44A H44D . . 109.6
H44C C44A H44D . . 108.1
C44A C45A C46A . . 115.(3)
C44A C45A H45C . . 108.5
C46A C45A H45C . . 108.5
C44A C45A H45D . . 108.5
C46A C45A H45D . . 108.5
H45C C45A H45D . . 107.5
C47A C46A C45A . . 129.(3)
C47A C46A H46A . . 105.1
C45A C46A H46A . . 105.1
C47A C46A H46B . . 105.1
C45A C46A H46B . . 105.1
H46A C46A H46B . . 105.9
C46A C47A H47D . . 109.5
C46A C47A H47E . . 109.5
H47D C47A H47E . . 109.5
C46A C47A H47F . . 109.5
H47D C47A H47F . . 109.5
H47E C47A H47F . . 109.5
C49 C48 P2 . . 120.7(10)
C49 C48 H48A . . 107.2
P2 C48 H48A . . 107.2
C49 C48 H48B . . 107.2
P2 C48 H48B . . 107.2
H48A C48 H48B . . 106.8
C50 C49 C48 . . 124.6(14)
C50 C49 H49A . . 106.2
C48 C49 H49A . . 106.2
C50 C49 H49B . . 106.2
C48 C49 H49B . . 106.2
H49A C49 H49B . . 106.4
C49 C50 C51 . . 120.4(14)
C49 C50 H50A . . 107.2
C51 C50 H50A . . 107.2
C49 C50 H50B . . 107.2
C51 C50 H50B . . 107.2
H50A C50 H50B . . 106.9
C50 C51 H51A . . 109.5
C50 C51 H51B . . 109.5
H51A C51 H51B . . 109.5
C50 C51 H51C . . 109.5
H51A C51 H51C . . 109.5
H51B C51 H51C . . 109.5
C53 C52 P2 . . 115.6(8)
C53 C52 H52A . . 108.4
P2 C52 H52A . . 108.4
C53 C52 H52B . . 108.4
P2 C52 H52B . . 108.4
H52A C52 H52B . . 107.5
C54 C53 C52 . . 114.1(10)
C54 C53 H53A . . 108.7
C52 C53 H53A . . 108.7
C54 C53 H53B . . 108.7
C52 C53 H53B . . 108.7
H53A C53 H53B . . 107.6
C55 C54 C53 . . 114.9(11)
C55 C54 H54A . . 108.5
C53 C54 H54A . . 108.5
C55 C54 H54B . . 108.5
C53 C54 H54B . . 108.5
H54A C54 H54B . . 107.5
C54 C55 H55A . . 109.5
C54 C55 H55B . . 109.5
H55A C55 H55B . . 109.5
C54 C55 H55C . . 109.5
H55A C55 H55C . . 109.5
H55B C55 H55C . . 109.5
C57 C56 P2 . . 108.7(15)
C57 C56 H56A . . 110.0
P2 C56 H56A . . 110.0
C57 C56 H56B . . 110.0
P2 C56 H56B . . 110.0
H56A C56 H56B . . 108.3
C56 C57 C58 . . 108.5(19)
C56 C57 H57A . . 110.0
C58 C57 H57A . . 110.0
C56 C57 H57B . . 110.0
C58 C57 H57B . . 110.0
H57A C57 H57B . . 108.4
C59 C58 C57 . . 109.8(19)
C59 C58 H58A . . 109.7
C57 C58 H58A . . 109.7
C59 C58 H58B . . 109.7
C57 C58 H58B . . 109.7
H58A C58 H58B . . 108.2
C58 C59 H59A . . 109.5
C58 C59 H59B . . 109.5
H59A C59 H59B . . 109.5
C58 C59 H59C . . 109.5
H59A C59 H59C . . 109.5
H59B C59 H59C . . 109.5
C57A C56A P2 . . 142.(2)
C57A C56A H56C . . 101.5
P2 C56A H56C . . 101.5
C57A C56A H56D . . 101.5
P2 C56A H56D . . 101.5
H56C C56A H56D . . 104.6
C56A C57A C58A . . 132.(2)
C56A C57A H57C . . 104.2
C58A C57A H57C . . 104.2
C56A C57A H57D . . 104.2
C58A C57A H57D . . 104.2
H57C C57A H57D . . 105.5
C57A C58A C59A . . 106.(2)
C57A C58A H58C . . 110.5
C59A C58A H58C . . 110.5
C57A C58A H58D . . 110.5
C59A C58A H58D . . 110.5
H58C C58A H58D . . 108.7
C58A C59A H59D . . 109.5
C58A C59A H59E . . 109.5
H59D C59A H59E . . 109.5
C58A C59A H59F . . 109.5
H59D C59A H59F . . 109.5
H59E C59A H59F . . 109.5
C62 C60 C61 . . 130.(3)
C62 C60 Cl1 . . 116.4(19)
C61 C60 Cl1 . . 114.(2)
C60 C61 C63 . 2_756 112.(3)
C60 C62 C64 . . 105.(2)
C64 C63 C61 . 2_756 126.(3)
C63 C64 C62 . . 115.(3)
C63 C64 C64 . 2_756 117.(3)
C62 C64 C64 . 2_756 129.(3)

loop_
_geom_bond_atom_site_label_1
_geom_bond_atom_site_label_2
_geom_bond_site_symmetry_2
_geom_bond_distance
Pt1 C1 . 1.974(9)
Pt1 C28 . 1.982(10)
Pt1 P1 . 2.223(11)
Pt1 P2 . 2.289(3)
Pt1 P1A . 2.333(12)
P1 C40 . 1.78(3)
P1 C44 . 1.90(3)
P1 C36 . 1.910(14)
P1A C40A . 1.77(3)
P1A C36 . 1.818(15)
P1A C44A . 1.86(3)
P2 C56A . 1.66(2)
P2 C52 . 1.776(11)
P2 C48 . 1.840(10)
P2 C56 . 1.94(2)
S1 C4 . 1.719(9)
S1 C7 . 1.747(8)
S2 C8 . 1.725(8)
S2 C11 . 1.727(9)
S3 C14 . 1.696(9)
S3 C17 . 1.728(9)
S4 N2 . 1.587(9)
S4 N1 . 1.609(7)
S5 C27 . 1.714(10)
S5 C24 . 1.722(10)
N1 C19 . 1.324(11)
N2 C20 . 1.361(11)
C1 C2 . 1.224(11)
C2 C3 . 1.427(12)
C3 C4 . 1.397(11)
C3 C5 2_665 1.411(11)
C4 C5 . 1.425(11)
C5 C3 2_665 1.411(11)
C5 C6 . 1.458(11)
C6 C7 . 1.426(12)
C6 H6 . 0.95
C7 C8 . 1.467(12)
C8 C9 . 1.359(12)
C9 C10 . 1.401(11)
C9 H9 . 0.95
C10 C11 . 1.369(12)
C10 H10 . 0.95
C11 C12 . 1.437(11)
C12 C13 . 1.325(11)
C12 H12 . 0.95
C13 C14 . 1.459(11)
C13 H13 . 0.95
C14 C15 . 1.358(12)
C15 C16 . 1.408(12)
C15 H15 . 0.95
C16 C17 . 1.362(12)
C16 H16 . 0.95
C17 C18 . 1.461(12)
C18 C23 . 1.346(12)
C18 C19 . 1.441(12)
C19 C20 . 1.425(12)
C20 C21 . 1.418(13)
C21 C22 . 1.377(12)
C21 C24 . 1.472(13)
C22 C23 . 1.421(12)
C22 H22 . 0.95
C23 H23 . 0.95
C24 C25 . 1.459(13)
C25 C26 . 1.431(14)
C26 C27 . 1.347(15)
C26 H26 . 0.95
C27 H27 . 0.95
C28 C29 . 1.221(13)
C29 C30 . 1.438(13)
C30 C35 . 1.398(15)
C30 C31 . 1.415(14)
C31 C32 . 1.380(13)
C31 H31 . 0.95
C32 C33 . 1.396(18)
C32 H32 . 0.95
C33 C34 . 1.369(18)
C33 H33 . 0.95
C34 C35 . 1.377(14)
C34 H34 . 0.95
C35 H35 . 0.95
C36 C37 . 1.563(16)
C36 H36A . 0.99
C36 H36B . 0.99
C36 H36C . 0.99
C36 H36D . 0.99
C37 C38 . 1.500(17)
C37 H37A . 0.99
C37 H37B . 0.99
C38 C39 . 1.49(3)
C38 C39A . 1.59(3)
C38 H38A . 0.99
C38 H38B . 0.99
C38 H38C . 0.99
C38 H38D . 0.99
C39 H39A . 0.98
C39 H39B . 0.98
C39 H39C . 0.98
C39A H39D . 0.98
C39A H39E . 0.98
C39A H39F . 0.98
C40 C41 . 1.550(17)
C40 H40A . 0.99
C40 H40B . 0.99
C41 C42 . 1.624(17)
C41 H41A . 0.99
C41 H41B . 0.99
C42 C43 . 1.564(17)
C42 H42A . 0.99
C42 H42B . 0.99
C43 H43A . 0.98
C43 H43B . 0.98
C43 H43C . 0.98
C40A C41A . 1.501(17)
C40A H40C . 0.99
C40A H40D . 0.99
C41A C42A . 1.419(17)
C41A H41C . 0.99
C41A H41D . 0.99
C42A C43A . 1.517(18)
C42A H42C . 0.99
C42A H42D . 0.99
C43A H43D . 0.98
C43A H43E . 0.98
C43A H43F . 0.98
C44 C45 . 1.497(18)
C44 H44A . 0.99
C44 H44B . 0.99
C45 C46 . 1.502(18)
C45 H45A . 0.99
C45 H45B . 0.99
C46 C47 . 1.435(19)
C47 H47A . 0.98
C47 H47B . 0.98
C47 H47C . 0.98
C44A C45A . 1.510(19)
C44A H44C . 0.99
C44A H44D . 0.99
C45A C46A . 1.521(18)
C45A H45C . 0.99
C45A H45D . 0.99
C46A C47A . 1.494(18)
C46A H46A . 0.99
C46A H46B . 0.99
C47A H47D . 0.98
C47A H47E . 0.98
C47A H47F . 0.98
C48 C49 . 1.459(13)
C48 H48A . 0.99
C48 H48B . 0.99
C49 C50 . 1.368(14)
C49 H49A . 0.99
C49 H49B . 0.99
C50 C51 . 1.486(14)
C50 H50A . 0.99
C50 H50B . 0.99
C51 H51A . 0.98
C51 H51B . 0.98
C51 H51C . 0.98
C52 C53 . 1.523(14)
C52 H52A . 0.99
C52 H52B . 0.99
C53 C54 . 1.514(15)
C53 H53A . 0.99
C53 H53B . 0.99
C54 C55 . 1.470(15)
C54 H54A . 0.99
C54 H54B . 0.99
C55 H55A . 0.98
C55 H55B . 0.98
C55 H55C . 0.98
C56 C57 . 1.469(18)
C56 H56A . 0.99
C56 H56B . 0.99
C57 C58 . 1.512(16)
C57 H57A . 0.99
C57 H57B . 0.99
C58 C59 . 1.481(18)
C58 H58A . 0.99
C58 H58B . 0.99
C59 H59A . 0.98
C59 H59B . 0.98
C59 H59C . 0.98
C56A C57A . 1.412(17)
C56A H56C . 0.99
C56A H56D . 0.99
C57A C58A . 1.465(17)
C57A H57C . 0.99
C57A H57D . 0.99
C58A C59A . 1.495(19)
C58A H58C . 0.99
C58A H58D . 0.99
C59A H59D . 0.98
C59A H59E . 0.98
C59A H59F . 0.98
Cl1 C60 . 1.73(2)
C60 C62 . 1.37(3)
C60 C61 . 1.39(3)
C61 C63 2_756 1.43(4)
C62 C64 . 1.41(3)
C63 C64 . 1.17(3)
C63 C61 2_756 1.43(4)
C64 C64 2_756 1.42(3)

loop_
_geom_torsion_atom_site_label_1
_geom_torsion_atom_site_label_2
_geom_torsion_atom_site_label_3
_geom_torsion_atom_site_label_4
_geom_torsion_site_symmetry_1
_geom_torsion_site_symmetry_4
_geom_torsion
N2 S4 N1 C19 . . 0.0(7)
N1 S4 N2 C20 . . 0.0(7)
C5 C3 C4 C5 2_665 . 1.6(14)
C2 C3 C4 C5 . . -179.2(8)
C5 C3 C4 S1 2_665 . -179.9(6)
C2 C3 C4 S1 . . -0.8(13)
C7 S1 C4 C3 . . -177.9(8)
C7 S1 C4 C5 . . 0.7(7)
C3 C4 C5 C3 . 2_665 -1.7(15)
S1 C4 C5 C3 . 2_665 179.7(7)
C3 C4 C5 C6 . . 178.6(8)
S1 C4 C5 C6 . . 0.0(10)
C3 C5 C6 C7 2_665 . 179.4(8)
C4 C5 C6 C7 . . -0.9(10)
C5 C6 C7 C8 . . -176.6(8)
C5 C6 C7 S1 . . 1.4(9)
C4 S1 C7 C6 . . -1.2(7)
C4 S1 C7 C8 . . 176.9(7)
C6 C7 C8 C9 . . 174.0(9)
S1 C7 C8 C9 . . -4.0(13)
C6 C7 C8 S2 . . -6.6(12)
S1 C7 C8 S2 . . 175.5(5)
C11 S2 C8 C9 . . -1.8(7)
C11 S2 C8 C7 . . 178.7(7)
C7 C8 C9 C10 . . -179.1(9)
S2 C8 C9 C10 . . 1.5(10)
C8 C9 C10 C11 . . -0.2(12)
C9 C10 C11 C12 . . 180.0(9)
C9 C10 C11 S2 . . -1.2(10)
C8 S2 C11 C10 . . 1.7(7)
C8 S2 C11 C12 . . -179.4(8)
C10 C11 C12 C13 . . -175.7(9)
S2 C11 C12 C13 . . 5.5(13)
C11 C12 C13 C14 . . 177.8(9)
C12 C13 C14 C15 . . -173.5(9)
C12 C13 C14 S3 . . 5.9(14)
C17 S3 C14 C15 . . -0.1(8)
C17 S3 C14 C13 . . -179.5(8)
C13 C14 C15 C16 . . 178.9(9)
S3 C14 C15 C16 . . -0.5(11)
C14 C15 C16 C17 . . 1.1(12)
C15 C16 C17 C18 . . 179.1(9)
C15 C16 C17 S3 . . -1.1(11)
C14 S3 C17 C16 . . 0.7(7)
C14 S3 C17 C18 . . -179.5(8)
C16 C17 C18 C23 . . 178.0(10)
S3 C17 C18 C23 . . -1.8(13)
C16 C17 C18 C19 . . -2.9(15)
S3 C17 C18 C19 . . 177.3(7)
S4 N1 C19 C20 . . 0.0(10)
S4 N1 C19 C18 . . 178.8(8)
C23 C18 C19 N1 . . 179.7(9)
C17 C18 C19 N1 . . 0.5(15)
C23 C18 C19 C20 . . -1.7(13)
C17 C18 C19 C20 . . 179.1(8)
S4 N2 C20 C21 . . -179.9(8)
S4 N2 C20 C19 . . 0.0(10)
N1 C19 C20 N2 . . 0.0(12)
C18 C19 C20 N2 . . -178.8(8)
N1 C19 C20 C21 . . 179.9(8)
C18 C19 C20 C21 . . 1.1(14)
N2 C20 C21 C22 . . 179.9(9)
C19 C20 C21 C22 . . 0.0(13)
N2 C20 C21 C24 . . 0.5(15)
C19 C20 C21 C24 . . -179.5(8)
C20 C21 C22 C23 . . -0.5(13)
C24 C21 C22 C23 . . 179.0(9)
C19 C18 C23 C22 . . 1.2(14)
C17 C18 C23 C22 . . -179.6(8)
C21 C22 C23 C18 . . -0.2(15)
C22 C21 C24 C25 . . -177.9(9)
C20 C21 C24 C25 . . 1.5(15)
C22 C21 C24 S5 . . 1.2(13)
C20 C21 C24 S5 . . -179.4(7)
C27 S5 C24 C25 . . 0.7(7)
C27 S5 C24 C21 . . -178.5(8)
C21 C24 C25 C26 . . 179.3(9)
S5 C24 C25 C26 . . 0.1(10)
C24 C25 C26 C27 . . -1.2(12)
C25 C26 C27 S5 . . 1.8(13)
C24 S5 C27 C26 . . -1.4(9)
C35 C30 C31 C32 . . 0.3(16)
C29 C30 C31 C32 . . -177.5(10)
C30 C31 C32 C33 . . 0.9(16)
C31 C32 C33 C34 . . -1.3(19)
C32 C33 C34 C35 . . 1.(2)
C33 C34 C35 C30 . . 1.(2)
C31 C30 C35 C34 . . -1.1(17)
C29 C30 C35 C34 . . 176.7(11)
C40A P1A C36 C37 . . 156.2(13)
C44A P1A C36 C37 . . -93.5(14)
Pt1 P1A C36 C37 . . 32.1(12)
P1A C36 C37 C38 . . -172.1(10)
P1 C36 C37 C38 . . 174.3(10)
C36 C37 C38 C39 . . 177.4(14)
C36 C37 C38 C39A . . -45.(2)
C44 P1 C40 C41 . . 156.(2)
C36 P1 C40 C41 . . -91.(2)
Pt1 P1 C40 C41 . . 28.(2)
P1 C40 C41 C42 . . -166.(4)
C40 C41 C42 C43 . . 73.(7)
C36 P1A C40A C41A . . 175.2(16)
C44A P1A C40A C41A . . 64.(2)
Pt1 P1A C40A C41A . . -60.(2)
P1A C40A C41A C42A . . -144.4(19)
C40A C41A C42A C43A . . -116.(2)
P1 C44 C45 C46 . . -151.(3)
C44 C45 C46 C47 . . -84.(4)
C40A P1A C44A C45A . . 166.(2)
C36 P1A C44A C45A . . 48.(2)
Pt1 P1A C44A C45A . . -74.(2)
P1A C44A C45A C46A . . 180.(2)
C44A C45A C46A C47A . . -33.(5)
C56A P2 C48 C49 . . 72.(2)
C52 P2 C48 C49 . . -176.8(11)
C56 P2 C48 C49 . . 72.2(17)
Pt1 P2 C48 C49 . . -57.7(12)
P2 C48 C49 C50 . . 62.(2)
C48 C49 C50 C51 . . 171.7(15)
C56A P2 C52 C53 . . -68.4(13)
C48 P2 C52 C53 . . 175.4(8)
C56 P2 C52 C53 . . -82.3(12)
Pt1 P2 C52 C53 . . 53.3(9)
P2 C52 C53 C54 . . -162.2(8)
C52 C53 C54 C55 . . -171.9(10)
P2 C56 C57 C58 . . 166.(2)
C56 C57 C58 C59 . . 60.(3)
C52 P2 C56A C57A . . -97.(5)
C48 P2 C56A C57A . . 11.(5)
Pt1 P2 C56A C57A . . 142.(5)
P2 C56A C57A C58A . . -168.(4)
C56A C57A C58A C59A . . -133.(4)
C62 C60 C61 C63 . 2_756 -18.(4)
Cl1 C60 C61 C63 . 2_756 170.(2)
C61 C60 C62 C64 . . 13.(4)
Cl1 C60 C62 C64 . . -174.5(16)
C61 C63 C64 C62 2_756 . -175.(3)
C61 C63 C64 C64 2_756 2_756 8.(6)
C60 C62 C64 C63 . . 178.(3)
C60 C62 C64 C64 . 2_756 -6.(4)
